data_7706418
loop_
_publ_author_name
'Avila, Manuel'
'Torres, Lucero'
'Montero-Alejo, Ana L'
'Reguera, Leslie'
'Reguera, Edilso'

_publ_section_title
;
 On the CN<sup>-</sup>K coordination modes in
 K<sub>n</sub>[M<sup>6-n</sup>(CN)<sub>6</sub>]&#x00B7;xH<sub>2</sub>O:
 first evidence of CN<sup>-</sup>K electron-deficient bonding.
;
_journal_issue 7
_journal_name_full 'Dalton transactions (Cambridge, England : 2003)'
_journal_page_first 2510
_journal_page_last 2520
_journal_paper_doi 10.1039/d0dt04019c
_journal_volume 50
_journal_year 2021
_chemical_formula_moiety 'C6 N6 Pt, 2(K)'
_chemical_formula_sum 'C6 K2 N6 Pt'
_chemical_formula_weight 429.41
_space_group_IT_number 162
_space_group_name_Hall '-P 3 2'
_space_group_name_H-M_alt 'P -3 1 m'
_symmetry_cell_setting trigonal
_symmetry_Int_Tables_number 162
_symmetry_space_group_name_Hall '-P 3 2'
_symmetry_space_group_name_H-M 'P -3 1 m'
_atom_sites_solution_primary direct
_atom_sites_solution_secondary difmap
_audit_creation_date 2020-01-27T09:16:41-00:00
_audit_creation_method 'WinGX routine CIF_UPDATE'
_audit_update_record
;
2020-01-28 deposited with the CCDC.	2021-01-11 downloaded from the CCDC.
;
_cell_angle_alpha 90
_cell_angle_beta 90
_cell_angle_gamma 120
_cell_formula_units_Z 1
_cell_length_a 7.3928(4)
_cell_length_b 7.3928(4)
_cell_length_c 6.6613(3)
_cell_measurement_reflns_used 7993
_cell_measurement_temperature 296(2)
_cell_measurement_theta_max 26.52
_cell_measurement_theta_min 3.06
_cell_volume 315.29(3)
_computing_cell_refinement 'Bruker SAINT'
_computing_data_collection 'Bruker APEX2'
_computing_data_reduction 'Bruker SAINT'
_computing_molecular_graphics 'Bruker SHELXTL'
_computing_publication_material 'Bruker SHELXTL'
_computing_structure_refinement 'SHELXL-2018/3 (Sheldrick, 2018)'
_computing_structure_solution 'SHELXS-97 (Sheldrick 2008)'
_diffrn_ambient_temperature 296(2)
_diffrn_measured_fraction_theta_full 0.95
_diffrn_measured_fraction_theta_max 0.957
_diffrn_measurement_device_type 'Bruker APEX-II CCD'
_diffrn_measurement_method '\f and \w scans'
_diffrn_radiation_monochromator graphite
_diffrn_radiation_type MoK\a
_diffrn_radiation_wavelength 0.71073
_diffrn_reflns_av_R_equivalents 0.0304
_diffrn_reflns_av_unetI/netI 0.0085
_diffrn_reflns_Laue_measured_fraction_full 0.95
_diffrn_reflns_Laue_measured_fraction_max 0.957
_diffrn_reflns_limit_h_max 9
_diffrn_reflns_limit_h_min -9
_diffrn_reflns_limit_k_max 9
_diffrn_reflns_limit_k_min -9
_diffrn_reflns_limit_l_max 8
_diffrn_reflns_limit_l_min -8
_diffrn_reflns_number 7539
_diffrn_reflns_point_group_measured_fraction_full 0.95
_diffrn_reflns_point_group_measured_fraction_max 0.957
_diffrn_reflns_theta_full 25.242
_diffrn_reflns_theta_max 26.362
_diffrn_reflns_theta_min 6.374
_diffrn_standards_number 0
_exptl_absorpt_coefficient_mu 11.763
_exptl_absorpt_correction_T_max 0.569
_exptl_absorpt_correction_T_min 0.14
_exptl_absorpt_correction_type numerical
_exptl_absorpt_process_details 'numerical from crystal shape'
_exptl_crystal_colour colourless
_exptl_crystal_density_diffrn 2.262
_exptl_crystal_density_method 'not measured'
_exptl_crystal_description plate
_exptl_crystal_F_000 194
_exptl_crystal_size_max 0.275
_exptl_crystal_size_mid 0.21
_exptl_crystal_size_min 0.054
_refine_diff_density_max 0.443
_refine_diff_density_min -0.617
_refine_diff_density_rms 0.103
_refine_ls_extinction_method none
_refine_ls_goodness_of_fit_ref 1.21
_refine_ls_hydrogen_treatment undef
_refine_ls_matrix_type full
_refine_ls_number_parameters 17
_refine_ls_number_reflns 242
_refine_ls_number_restraints 0
_refine_ls_restrained_S_all 1.21
_refine_ls_R_factor_all 0.0119
_refine_ls_R_factor_gt 0.0119
_refine_ls_shift/su_max 0
_refine_ls_shift/su_mean 0
_refine_ls_structure_factor_coef Fsqd
_refine_ls_weighting_details 'w=1/[\s^2^(Fo^2^)+(0.0218P)^2^] where P=(Fo^2^+2Fc^2^)/3'
_refine_ls_weighting_scheme calc
_refine_ls_wR_factor_gt 0.0281
_refine_ls_wR_factor_ref 0.0281
_reflns_Friedel_coverage 0
_reflns_number_gt 242
_reflns_number_total 242
_reflns_threshold_expression 'I > 2\s(I)'
_cod_data_source_file d0dt04019c2.cif
_cod_data_source_block k2[pt(cn)6]
_cod_depositor_comments 'Adding full bibliography for 7706413--7706419.cif.'
_cod_original_cell_volume 315.29(4)
_cod_database_code 7706418
_shelx_shelxl_version_number 2018/3

loop_
_symmetry_equiv_pos_as_xyz
'x, y, z'
'-y, x-y, z'
'-y, -x, -z'
'-x+y, -x, z'
'x, x-y, -z'
'-x+y, y, -z'
'-x, -y, -z'
'y, -x+y, -z'
'y, x, z'
'x-y, x, -z'
'-x, -x+y, z'
'x-y, -y, z'

loop_
_atom_site_label
_atom_site_type_symbol
_atom_site_fract_x
_atom_site_fract_y
_atom_site_fract_z
_atom_site_U_iso_or_equiv
_atom_site_adp_type
_atom_site_occupancy
_atom_site_site_symmetry_order
_atom_site_calc_flag
_atom_site_refinement_flags_posn
_atom_site_refinement_flags_adp
_atom_site_refinement_flags_occupancy
_atom_site_disorder_assembly
_atom_site_disorder_group
Pt Pt 0 0 0 0.01948(12) Uani 1 12 d S T P . .
C C 0.2222(5) 0.2222(5) 0.1748(5) 0.0309(6) Uani 1 2 d S T P . .
N N 0.3460(5) 0.3460(5) 0.2753(5) 0.0498(8) Uani 1 2 d S T P . .
K K 0.333333 0.666667 0.5 0.0356(3) Uani 1 6 d S T P . .

loop_
_atom_site_aniso_label
_atom_site_aniso_U_11
_atom_site_aniso_U_22
_atom_site_aniso_U_33
_atom_site_aniso_U_23
_atom_site_aniso_U_13
_atom_site_aniso_U_12
Pt 0.02133(13) 0.02133(13) 0.01577(16) 0 0 0.01067(7)
C 0.0333(12) 0.0333(12) 0.0288(15) -0.0033(12) -0.0033(12) 0.0186(14)
N 0.0477(14) 0.0477(14) 0.0533(18) -0.0237(16) -0.0237(16) 0.0233(17)
K 0.0316(4) 0.0316(4) 0.0436(7) 0 0 0.01581(19)

loop_
_atom_type_symbol
_atom_type_description
_atom_type_scat_dispersion_real
_atom_type_scat_dispersion_imag
_atom_type_scat_source
Pt Pt -1.7033 8.3905 'International Tables Vol C Tables 4.2.6.8 and 6.1.1.4'
C C 0.0033 0.0016 'International Tables Vol C Tables 4.2.6.8 and 6.1.1.4'
N N 0.0061 0.0033 'International Tables Vol C Tables 4.2.6.8 and 6.1.1.4'
K K 0.2009 0.2494 'International Tables Vol C Tables 4.2.6.8 and 6.1.1.4'

loop_
_geom_angle_atom_site_label_1
_geom_angle_atom_site_label_2
_geom_angle_atom_site_label_3
_geom_angle
_geom_angle_site_symmetry_1
_geom_angle_site_symmetry_3
_geom_angle_publ_flag
C Pt C 89.91(14) 7 10 ?
C Pt C 90.09(14) 7 4 ?
C Pt C 180.0(2) 10 4 ?
C Pt C 90.09(14) 7 2 ?
C Pt C 90.09(14) 10 2 ?
C Pt C 89.91(14) 4 2 ?
C Pt C 89.91(14) 7 8 ?
C Pt C 89.91(14) 10 8 ?
C Pt C 90.09(14) 4 8 ?
C Pt C 180.00(12) 2 8 ?
C Pt C 180 7 . ?
C Pt C 90.09(14) 10 . ?
C Pt C 89.91(14) 4 . ?
C Pt C 89.91(14) 2 . ?
C Pt C 90.09(14) 8 . ?
N C Pt 179.1(4) . . ?
C N K 129.32(10) . 7_666 ?
C N K 129.32(10) . . ?
K N K 97.22(10) 7_666 . ?
N K N 94.85(10) . 4_565 ?
N K N 176.73(14) . 8_566 ?
N K N 87.61(18) 4_565 8_566 ?
N K N 87.61(18) . 10_556 ?
N K N 82.78(10) 4_565 10_556 ?
N K N 94.85(10) 8_566 10_556 ?
N K N 94.85(10) . 2_665 ?
N K N 94.85(10) 4_565 2_665 ?
N K N 82.78(10) 8_566 2_665 ?
N K N 176.73(14) 10_556 2_665 ?
N K N 82.78(10) . 7_666 ?
N K N 176.73(14) 4_565 7_666 ?
N K N 94.85(10) 8_566 7_666 ?
N K N 94.85(10) 10_556 7_666 ?
N K N 87.61(18) 2_665 7_666 ?

loop_
_geom_bond_atom_site_label_1
_geom_bond_atom_site_label_2
_geom_bond_distance
_geom_bond_site_symmetry_2
_geom_bond_publ_flag
Pt C 2.014(4) 7 ?
Pt C 2.014(4) 10 ?
Pt C 2.014(4) 4 ?
Pt C 2.014(4) 2 ?
Pt C 2.014(4) 8 ?
Pt C 2.014(4) . ?
C N 1.134(5) . ?
N K 2.845(2) 7_666 ?
N K 2.845(2) . ?
K K 4.2682(2) 7_666 ?
K K 4.2683(2) 7_676 ?
K K 4.2683(2) 7_566 ?
